data_7063111
loop_
_publ_author_name
'Kuang, Bao-long'
'Lu, Zu-jia'
'Zhao, Bin-shan'
'Wang, Ting-wei'
'Sun, Mou'
'Zhang, Chao'
'Xu, Mei-qi'
'Yu, Qi-yao'
'Zhang, Jian-guo'

_publ_section_title
;
 A novel energetic pyridine-2-carbohydrazide copper perchlorate complex:
 synthesis, cationic ligand structure and properties
;
_journal_issue 17
_journal_name_full 'New Journal of Chemistry'
_journal_page_first 7946
_journal_page_last 7952
_journal_paper_doi 10.1039/D4NJ01095G
_journal_volume 48
_journal_year 2024
_chemical_formula_moiety 'C12 H16 Cu N8 O8, 2(Cl O4)'
_chemical_formula_sum 'C12 H16 Cl2 Cu N8 O16'
_chemical_formula_weight 662.77
_space_group_crystal_system monoclinic
_space_group_IT_number 14
_space_group_name_Hall '-P 2ybc'
_space_group_name_H-M_alt 'P 1 21/c 1'
_atom_sites_solution_hydrogens geom
_atom_sites_solution_primary direct
_atom_sites_solution_secondary difmap
_audit_block_doi 10.5517/ccdc.csd.cc2j1hmq
_audit_creation_date 2024-01-11
_audit_creation_method
;
  Olex2 1.1
  (compiled 2011.02.15 svn.r1672, GUI svn.r3494)
;
_audit_update_record
;
2024-01-12 deposited with the CCDC.	2024-03-25 downloaded from the CCDC.
;
_cell_angle_alpha 90.00
_cell_angle_beta 105.467(7)
_cell_angle_gamma 90.00
_cell_formula_units_Z 4
_cell_length_a 10.1057(8)
_cell_length_b 15.7064(10)
_cell_length_c 14.8468(11)
_cell_measurement_reflns_used 1427
_cell_measurement_temperature 115.30(10)
_cell_measurement_theta_max 24.7270
_cell_measurement_theta_min 3.9470
_cell_volume 2271.2(3)
_computing_cell_refinement
;
CrysAlisPro, Agilent Technologies,
Version 1.171.37.35 (release 13-08-2014 CrysAlis171 .NET)
(compiled Aug 13 2014,18:06:01)
;
_computing_data_collection
;
CrysAlisPro, Agilent Technologies,
Version 1.171.37.35 (release 13-08-2014 CrysAlis171 .NET)
(compiled Aug 13 2014,18:06:01)
;
_computing_data_reduction
;
CrysAlisPro, Agilent Technologies,
Version 1.171.37.35 (release 13-08-2014 CrysAlis171 .NET)
(compiled Aug 13 2014,18:06:01)
;
_computing_molecular_graphics
;
O. V. Dolomanov, L. J. Bourhis, R. J. Gildea, J. A. K. Howard and H. Puschmann,
OLEX2: a complete structure solution, refinement and analysis program.
J. Appl. Cryst. (2009). 42, 339-341.
;
_computing_publication_material
;
O. V. Dolomanov, L. J. Bourhis, R. J. Gildea, J. A. K. Howard and H. Puschmann,
OLEX2: a complete structure solution, refinement and analysis program.
J. Appl. Cryst. (2009). 42, 339-341.
;
_computing_structure_refinement 'SHELXL-97 (Sheldrick, 1997)'
_computing_structure_solution 'A short history of SHELX (Sheldrick, 2007)/Bruker'
_diffrn_ambient_environment N~2~
_diffrn_ambient_temperature 115.30(10)
_diffrn_detector 'CCD plate'
_diffrn_detector_area_resol_mean 16.0971
_diffrn_detector_type Eos
_diffrn_measured_fraction_theta_full 0.9972
_diffrn_measured_fraction_theta_max 0.8223
_diffrn_measurement_details
;
#__ type_ start__ end____ width___ exp.time_
  1 omega   16.00   77.00   1.0000    1.0000
omega____ theta____ kappa____ phi______ frames
    -       16.0852   57.0000  -30.0000 61

#__ type_ start__ end____ width___ exp.time_
  2 omega   15.00   85.00   1.0000    1.0000
omega____ theta____ kappa____ phi______ frames
    -       16.0852   37.0000  -90.0000 70

#__ type_ start__ end____ width___ exp.time_
  3 omega   -5.00   21.00   1.0000    1.0000
omega____ theta____ kappa____ phi______ frames
    -       16.0852  -57.0000    0.0000 26

#__ type_ start__ end____ width___ exp.time_
  4 omega  -19.00    7.00   1.0000    1.0000
omega____ theta____ kappa____ phi______ frames
    -      -10.8508  -99.0000   90.0000 26

#__ type_ start__ end____ width___ exp.time_
  5 omega   -3.00   46.00   1.0000    1.0000
omega____ theta____ kappa____ phi______ frames
    -       16.0852  -99.0000  120.0000 49
;
_diffrn_measurement_device 'four-circle diffractometer'
_diffrn_measurement_device_type 'Xcalibur, Eos, Gemini'
_diffrn_measurement_method '\w scans'
_diffrn_orient_matrix_UB_11 -0.0605432000
_diffrn_orient_matrix_UB_12 0.0249391000
_diffrn_orient_matrix_UB_13 -0.0077298000
_diffrn_orient_matrix_UB_21 0.0210212000
_diffrn_orient_matrix_UB_22 0.0240647000
_diffrn_orient_matrix_UB_23 -0.0342233000
_diffrn_orient_matrix_UB_31 -0.0346216000
_diffrn_orient_matrix_UB_32 -0.0289662000
_diffrn_orient_matrix_UB_33 -0.0350666000
_diffrn_radiation_monochromator graphite
_diffrn_radiation_probe x-ray
_diffrn_radiation_type 'Mo K\a'
_diffrn_radiation_wavelength 0.71073
_diffrn_reflns_av_R_equivalents 0.0712
_diffrn_reflns_av_unetI/netI 0.1112
_diffrn_reflns_limit_h_max 12
_diffrn_reflns_limit_h_min -10
_diffrn_reflns_limit_k_max 19
_diffrn_reflns_limit_k_min -11
_diffrn_reflns_limit_l_max 17
_diffrn_reflns_limit_l_min -17
_diffrn_reflns_number 10376
_diffrn_reflns_theta_full 26.00
_diffrn_reflns_theta_max 26.00
_diffrn_reflns_theta_min 2.96
_diffrn_source 'Enhance (Mo) X-ray Source'
_exptl_absorpt_coefficient_mu 1.296
_exptl_absorpt_correction_T_max 1.00000
_exptl_absorpt_correction_T_min 0.86710
_exptl_absorpt_correction_type multi-scan
_exptl_absorpt_process_details
;
CrysAlisPro, Agilent Technologies,
Version 1.171.37.35 (release 13-08-2014 CrysAlis171 .NET)
(compiled Aug 13 2014,18:06:01)
Empirical absorption correction using spherical harmonics,
 implemented in SCALE3 ABSPACK scaling algorithm.
;
_exptl_crystal_density_diffrn 1.938
_exptl_crystal_density_method 'not measured'
_exptl_crystal_description block
_exptl_crystal_F_000 1340
_exptl_crystal_size_max 0.33
_exptl_crystal_size_mid 0.29
_exptl_crystal_size_min 0.16
_refine_diff_density_max 0.792
_refine_diff_density_min -0.501
_refine_diff_density_rms 0.116
_refine_ls_extinction_method none
_refine_ls_goodness_of_fit_ref 1.035
_refine_ls_hydrogen_treatment mixed
_refine_ls_matrix_type full
_refine_ls_number_parameters 352
_refine_ls_number_reflns 4360
_refine_ls_number_restraints 0
_refine_ls_restrained_S_all 1.035
_refine_ls_R_factor_all 0.0964
_refine_ls_R_factor_gt 0.0556
_refine_ls_shift/su_max 0.001
_refine_ls_shift/su_mean 0.000
_refine_ls_structure_factor_coef Fsqd
_refine_ls_weighting_details 'calc w=1/[\s^2^(Fo^2^)+(0.0227P)^2^+0.0000P] where P=(Fo^2^+2Fc^2^)/3'
_refine_ls_weighting_scheme calc
_refine_ls_wR_factor_gt 0.0901
_refine_ls_wR_factor_ref 0.1129
_reflns_number_gt 2786
_reflns_number_total 4360
_reflns_threshold_expression >2sigma(I)
_cod_data_source_file d4nj01095g2.cif
_cod_data_source_block exp_8893
_cod_depositor_comments 'Adding full bibliography for 7063111--7063113.cif.'
_cod_database_code 7063111
_reflns_odcompleteness_completeness 99.72
_reflns_odcompleteness_iscentric 1
_reflns_odcompleteness_theta 25.07

loop_
_space_group_symop_id
_space_group_symop_operation_xyz
1 'x, y, z'
2 '-x, y+1/2, -z+1/2'
3 '-x, -y, -z'
4 'x, -y-1/2, z-1/2'

loop_
_atom_site_label
_atom_site_type_symbol
_atom_site_fract_x
_atom_site_fract_y
_atom_site_fract_z
_atom_site_U_iso_or_equiv
_atom_site_adp_type
_atom_site_occupancy
_atom_site_symmetry_multiplicity
_atom_site_calc_flag
_atom_site_refinement_flags
_atom_site_disorder_assembly
_atom_site_disorder_group
Cu1 Cu 0.78270(5) 0.11338(4) 0.76357(3) 0.01791(18) Uani 1 1 d . . .
Cl2 Cl 0.45798(12) -0.11381(8) 0.59316(7) 0.0211(3) Uani 1 1 d . . .
O2 O 0.9615(3) 0.1573(2) 0.75724(19) 0.0166(8) Uani 1 1 d . . .
O1 O 0.5991(3) 0.0763(2) 0.76778(19) 0.0172(8) Uani 1 1 d . . .
O4 O 0.5854(3) 0.3257(2) 0.5744(2) 0.0223(8) Uani 1 1 d . . .
O3 O 0.6513(3) 0.2276(2) 0.67925(19) 0.0204(8) Uani 1 1 d . . .
N2 N 0.6618(4) 0.1433(3) 0.9079(2) 0.0197(10) Uani 1 1 d . . .
H2 H 0.6474 0.1543 0.9612 0.024 Uiso 1 1 calc R . .
O6 O 0.9172(3) 0.0000(2) 0.8460(2) 0.0249(9) Uani 1 1 d . . .
N7 N 0.6764(4) 0.2726(3) 0.6158(2) 0.0206(10) Uani 1 1 d . . .
N5 N 0.9064(3) 0.0861(3) 0.6201(2) 0.0175(9) Uani 1 1 d . . .
H5 H 0.9257 0.0714 0.5692 0.021 Uiso 1 1 calc R . .
N3 N 0.7821(3) 0.1710(3) 0.8843(2) 0.0178(9) Uani 1 1 d . . .
H3A H 0.8575 0.1564 0.9295 0.021 Uiso 1 1 calc R . .
H3B H 0.7811 0.2279 0.8774 0.021 Uiso 1 1 calc R . .
O5 O 0.7848(3) 0.2666(3) 0.5928(2) 0.0292(9) Uani 1 1 d . . .
O7 O 0.7677(3) -0.0526(3) 0.9111(2) 0.0328(10) Uani 1 1 d . . .
N8 N 0.8871(4) -0.0485(3) 0.9065(2) 0.0225(10) Uani 1 1 d . . .
N6 N 0.7857(3) 0.0577(3) 0.6421(2) 0.0174(9) Uani 1 1 d . . .
H6A H 0.7867 0.0006 0.6480 0.021 Uiso 1 1 calc R . .
H6B H 0.7109 0.0726 0.5966 0.021 Uiso 1 1 calc R . .
C9 C 1.2019(4) 0.1093(3) 0.6292(3) 0.0195(12) Uani 1 1 d . . .
H9 H 1.1710 0.0548 0.6098 0.023 Uiso 1 1 calc R . .
C7 C 0.9880(4) 0.1365(3) 0.6825(3) 0.0168(11) Uani 1 1 d . . .
C8 C 1.1212(4) 0.1646(3) 0.6652(3) 0.0152(11) Uani 1 1 d . . .
C3 C 0.3663(4) 0.1365(4) 0.8971(3) 0.0219(12) Uani 1 1 d . . .
H3 H 0.4049 0.1890 0.9180 0.026 Uiso 1 1 calc R . .
O8 O 0.9813(3) -0.0906(2) 0.9595(2) 0.0345(10) Uani 1 1 d . . .
C2 C 0.4381(4) 0.0777(3) 0.8587(3) 0.0184(11) Uani 1 1 d . . .
N4 N 1.3689(4) 0.2162(3) 0.6520(3) 0.0266(11) Uani 1 1 d . . .
H4 H 1.4484 0.2325 0.6479 0.032 Uiso 1 1 calc R . .
C4 C 0.2369(5) 0.1157(4) 0.9037(3) 0.0266(13) Uani 1 1 d . . .
H4A H 0.1868 0.1540 0.9292 0.032 Uiso 1 1 calc R . .
C12 C 1.1668(5) 0.2464(3) 0.6934(3) 0.0209(12) Uani 1 1 d . . .
H12 H 1.1124 0.2837 0.7166 0.025 Uiso 1 1 calc R . .
C6 C 0.3793(5) -0.0014(3) 0.8252(3) 0.0218(12) Uani 1 1 d . . .
H6 H 0.4260 -0.0405 0.7980 0.026 Uiso 1 1 calc R . .
C1 C 0.5734(4) 0.0995(3) 0.8427(3) 0.0181(11) Uani 1 1 d . . .
N1 N 0.1839(4) 0.0391(3) 0.8726(2) 0.0240(10) Uani 1 1 d . . .
H1 H 0.1034 0.0266 0.8778 0.029 Uiso 1 1 calc R . .
C10 C 1.3267(5) 0.1367(4) 0.6233(3) 0.0205(12) Uani 1 1 d . . .
H10 H 1.3828 0.1010 0.5996 0.025 Uiso 1 1 calc R . .
C11 C 1.2936(5) 0.2706(4) 0.6862(3) 0.0284(14) Uani 1 1 d . . .
H11 H 1.3270 0.3247 0.7051 0.034 Uiso 1 1 calc R . .
C5 C 0.2494(5) -0.0182(4) 0.8344(3) 0.0276(13) Uani 1 1 d . . .
H5A H 0.2075 -0.0699 0.8137 0.033 Uiso 1 1 calc R . .
Cl1 Cl 1.00540(12) 0.35488(8) 0.89025(8) 0.0229(3) Uani 1 1 d . . .
O10 O 0.9828(3) 0.4270(2) 0.94551(19) 0.0231(8) Uani 1 1 d . . .
O12 O 0.8829(4) 0.3381(3) 0.8182(2) 0.0523(13) Uani 1 1 d . . .
O9 O 1.0385(4) 0.2812(2) 0.9485(2) 0.0384(10) Uani 1 1 d . . .
O11 O 1.1144(5) 0.3751(3) 0.8514(3) 0.0844(18) Uani 1 1 d . . .
O13 O 0.5802(4) -0.0718(3) 0.6419(2) 0.0498(12) Uani 1 1 d . . .
O14 O 0.4320(4) -0.1821(3) 0.6494(3) 0.0541(13) Uani 1 1 d . . .
O16 O 0.4700(4) -0.1462(3) 0.5061(2) 0.0651(15) Uani 1 1 d . . .
O15 O 0.3439(4) -0.0569(3) 0.5737(3) 0.0543(13) Uani 1 1 d . . .

loop_
_atom_site_aniso_label
_atom_site_aniso_U_11
_atom_site_aniso_U_22
_atom_site_aniso_U_33
_atom_site_aniso_U_23
_atom_site_aniso_U_13
_atom_site_aniso_U_12
Cu1 0.0150(3) 0.0236(4) 0.0163(3) -0.0016(3) 0.0061(2) -0.0020(3)
Cl2 0.0233(7) 0.0202(7) 0.0202(6) -0.0038(5) 0.0066(5) -0.0030(6)
O2 0.0151(17) 0.020(2) 0.0149(16) -0.0035(14) 0.0038(12) 0.0020(15)
O1 0.0151(17) 0.021(2) 0.0165(16) 0.0046(15) 0.0055(12) 0.0022(15)
O4 0.0256(19) 0.016(2) 0.0255(18) 0.0060(16) 0.0075(13) 0.0055(16)
O3 0.0233(19) 0.021(2) 0.0182(17) 0.0049(15) 0.0082(13) 0.0002(16)
N2 0.015(2) 0.025(3) 0.022(2) -0.0045(19) 0.0102(16) -0.0018(19)
O6 0.0186(18) 0.031(2) 0.0248(18) 0.0084(17) 0.0054(13) 0.0001(16)
N7 0.023(2) 0.019(3) 0.020(2) 0.0002(19) 0.0047(17) -0.003(2)
N5 0.014(2) 0.024(3) 0.017(2) -0.0043(18) 0.0095(15) -0.0045(18)
N3 0.007(2) 0.025(3) 0.023(2) 0.0002(19) 0.0052(14) -0.0006(18)
O5 0.021(2) 0.040(3) 0.0311(19) 0.0056(18) 0.0157(14) 0.0047(18)
O7 0.028(2) 0.037(3) 0.036(2) 0.0033(19) 0.0140(15) -0.0054(19)
N8 0.029(3) 0.020(3) 0.017(2) 0.002(2) 0.0017(17) -0.001(2)
N6 0.013(2) 0.019(3) 0.022(2) 0.0009(19) 0.0088(15) -0.0029(18)
C9 0.018(3) 0.026(3) 0.014(2) -0.002(2) 0.0042(18) 0.001(2)
C7 0.014(3) 0.012(3) 0.022(3) 0.003(2) 0.0002(19) 0.006(2)
C8 0.011(2) 0.023(3) 0.011(2) 0.003(2) 0.0015(17) 0.000(2)
C3 0.016(3) 0.029(3) 0.021(3) -0.001(2) 0.0061(19) 0.000(2)
O8 0.040(2) 0.025(2) 0.031(2) 0.0088(18) -0.0040(16) 0.0020(19)
C2 0.014(3) 0.023(3) 0.016(2) 0.002(2) 0.0005(18) 0.006(2)
N4 0.016(2) 0.035(3) 0.031(2) 0.008(2) 0.0122(17) -0.003(2)
C4 0.023(3) 0.038(4) 0.018(3) 0.011(3) 0.0037(19) 0.004(3)
C12 0.021(3) 0.023(3) 0.019(3) 0.004(2) 0.0067(19) 0.004(2)
C6 0.022(3) 0.018(3) 0.025(3) 0.005(2) 0.006(2) -0.001(2)
C1 0.017(3) 0.019(3) 0.018(3) 0.007(2) 0.0034(19) 0.002(2)
N1 0.015(2) 0.031(3) 0.028(2) 0.008(2) 0.0077(17) -0.003(2)
C10 0.016(3) 0.025(3) 0.021(3) 0.005(2) 0.0063(19) 0.004(2)
C11 0.031(3) 0.031(4) 0.021(3) 0.006(2) 0.001(2) -0.011(3)
C5 0.025(3) 0.031(4) 0.025(3) 0.004(3) 0.003(2) -0.001(3)
Cl1 0.0297(7) 0.0186(7) 0.0237(6) -0.0050(6) 0.0128(5) -0.0041(6)
O10 0.035(2) 0.017(2) 0.0219(17) -0.0024(15) 0.0162(13) -0.0009(16)
O12 0.067(3) 0.027(3) 0.039(2) -0.002(2) -0.0268(19) -0.002(2)
O9 0.055(3) 0.016(2) 0.034(2) -0.0001(18) -0.0056(17) 0.0084(19)
O11 0.119(4) 0.045(3) 0.137(4) -0.051(3) 0.117(3) -0.043(3)
O13 0.043(3) 0.050(3) 0.051(2) -0.014(2) 0.0054(18) -0.026(2)
O14 0.049(3) 0.050(3) 0.058(3) 0.031(2) 0.0053(19) -0.009(2)
O16 0.064(3) 0.097(4) 0.044(2) -0.044(3) 0.0303(19) -0.028(3)
O15 0.047(3) 0.048(3) 0.066(3) 0.014(2) 0.011(2) 0.025(2)

loop_
_atom_type_symbol
_atom_type_description
_atom_type_scat_dispersion_real
_atom_type_scat_dispersion_imag
_atom_type_scat_source
C C 0.0033 0.0016 'International Tables Vol C Tables 4.2.6.8 and 6.1.1.4'
H H 0.0000 0.0000 'International Tables Vol C Tables 4.2.6.8 and 6.1.1.4'
Cl Cl 0.1484 0.1585 'International Tables Vol C Tables 4.2.6.8 and 6.1.1.4'
Cu Cu 0.3201 1.2651 'International Tables Vol C Tables 4.2.6.8 and 6.1.1.4'
N N 0.0061 0.0033 'International Tables Vol C Tables 4.2.6.8 and 6.1.1.4'
O O 0.0106 0.0060 'International Tables Vol C Tables 4.2.6.8 and 6.1.1.4'

loop_
_geom_angle_atom_site_label_1
_geom_angle_atom_site_label_2
_geom_angle_atom_site_label_3
_geom_angle
_geom_angle_site_symmetry_1
_geom_angle_site_symmetry_3
_geom_angle_publ_flag
O2 Cu1 O1 176.57(14) . . ?
O2 Cu1 O3 95.86(12) . . ?
O2 Cu1 O6 83.11(12) . . ?
O2 Cu1 N3 96.11(13) . . ?
O2 Cu1 N6 82.85(13) . . ?
O1 Cu1 O3 80.84(12) . . ?
O1 Cu1 O6 100.19(12) . . ?
O1 Cu1 N3 82.97(13) . . ?
O1 Cu1 N6 98.04(13) . . ?
O6 Cu1 O3 178.85(11) . . ?
N3 Cu1 O3 89.78(13) . . ?
N3 Cu1 O6 90.86(13) . . ?
N3 Cu1 N6 178.81(16) . . ?
N6 Cu1 O3 89.76(13) . . ?
N6 Cu1 O6 89.58(13) . . ?
O13 Cl2 O14 108.9(2) . . ?
O13 Cl2 O16 110.8(2) . . ?
O13 Cl2 O15 111.0(3) . . ?
O14 Cl2 O15 109.0(3) . . ?
O16 Cl2 O14 109.7(3) . . ?
O16 Cl2 O15 107.4(3) . . ?
C7 O2 Cu1 111.6(3) . . ?
C1 O1 Cu1 111.2(3) . . ?
N7 O3 Cu1 128.5(3) . . ?
N3 N2 H2 122.1 . . ?
C1 N2 H2 122.1 . . ?
C1 N2 N3 115.8(4) . . ?
N8 O6 Cu1 126.9(3) . . ?
O3 N7 O4 117.8(4) . . ?
O5 N7 O4 119.8(4) . . ?
O5 N7 O3 122.4(4) . . ?
N6 N5 H5 121.9 . . ?
C7 N5 H5 121.9 . . ?
C7 N5 N6 116.1(4) . . ?
Cu1 N3 H3A 110.4 . . ?
Cu1 N3 H3B 110.4 . . ?
N2 N3 Cu1 106.7(2) . . ?
N2 N3 H3A 110.4 . . ?
N2 N3 H3B 110.4 . . ?
H3A N3 H3B 108.6 . . ?
O7 N8 O6 119.5(4) . . ?
O7 N8 O8 122.2(4) . . ?
O8 N8 O6 118.3(4) . . ?
Cu1 N6 H6A 110.4 . . ?
Cu1 N6 H6B 110.4 . . ?
N5 N6 Cu1 106.8(2) . . ?
N5 N6 H6A 110.4 . . ?
N5 N6 H6B 110.4 . . ?
H6A N6 H6B 108.6 . . ?
C8 C9 H9 120.8 . . ?
C10 C9 H9 120.8 . . ?
C10 C9 C8 118.4(5) . . ?
O2 C7 N5 122.3(4) . . ?
O2 C7 C8 119.2(4) . . ?
N5 C7 C8 118.4(4) . . ?
C9 C8 C7 121.7(5) . . ?
C12 C8 C9 120.7(4) . . ?
C12 C8 C7 117.4(4) . . ?
C2 C3 H3 120.6 . . ?
C4 C3 H3 120.6 . . ?
C4 C3 C2 118.8(5) . . ?
C3 C2 C6 121.0(5) . . ?
C3 C2 C1 121.0(5) . . ?
C6 C2 C1 117.7(4) . . ?
C10 N4 H4 118.4 . . ?
C11 N4 H4 118.4 . . ?
C11 N4 C10 123.3(4) . . ?
C3 C4 H4A 120.4 . . ?
N1 C4 C3 119.1(5) . . ?
N1 C4 H4A 120.4 . . ?
C8 C12 H12 120.8 . . ?
C11 C12 C8 118.4(5) . . ?
C11 C12 H12 120.8 . . ?
C2 C6 H6 121.5 . . ?
C5 C6 C2 117.1(5) . . ?
C5 C6 H6 121.5 . . ?
O1 C1 N2 122.5(4) . . ?
O1 C1 C2 119.2(4) . . ?
N2 C1 C2 118.3(4) . . ?
C4 N1 H1 118.2 . . ?
C5 N1 C4 123.5(5) . . ?
C5 N1 H1 118.2 . . ?
C9 C10 H10 120.2 . . ?
N4 C10 C9 119.5(5) . . ?
N4 C10 H10 120.2 . . ?
N4 C11 C12 119.6(5) . . ?
N4 C11 H11 120.2 . . ?
C12 C11 H11 120.2 . . ?
C6 C5 H5A 119.8 . . ?
N1 C5 C6 120.5(5) . . ?
N1 C5 H5A 119.8 . . ?
O12 Cl1 O10 109.4(2) . . ?
O12 Cl1 O9 108.6(2) . . ?
O9 Cl1 O10 109.7(2) . . ?
O11 Cl1 O10 108.3(2) . . ?
O11 Cl1 O12 110.5(3) . . ?
O11 Cl1 O9 110.3(3) . . ?

loop_
_geom_bond_atom_site_label_1
_geom_bond_atom_site_label_2
_geom_bond_distance
_geom_bond_site_symmetry_2
_geom_bond_publ_flag
Cu1 O2 1.960(3) . ?
Cu1 O1 1.962(3) . ?
Cu1 O3 2.379(3) . ?
Cu1 O6 2.373(3) . ?
Cu1 N3 2.009(3) . ?
Cu1 N6 2.012(3) . ?
Cl2 O13 1.417(3) . ?
Cl2 O14 1.426(4) . ?
Cl2 O16 1.425(4) . ?
Cl2 O15 1.426(4) . ?
O2 C7 1.253(5) . ?
O1 C1 1.262(5) . ?
O4 N7 1.271(5) . ?
O3 N7 1.257(5) . ?
N2 H2 0.8600 . ?
N2 N3 1.420(5) . ?
N2 C1 1.321(5) . ?
O6 N8 1.275(5) . ?
N7 O5 1.235(5) . ?
N5 H5 0.8600 . ?
N5 N6 1.416(5) . ?
N5 C7 1.327(5) . ?
N3 H3A 0.9000 . ?
N3 H3B 0.9000 . ?
O7 N8 1.228(5) . ?
N8 O8 1.249(5) . ?
N6 H6A 0.9000 . ?
N6 H6B 0.9000 . ?
C9 H9 0.9300 . ?
C9 C8 1.392(6) . ?
C9 C10 1.358(6) . ?
C7 C8 1.502(6) . ?
C8 C12 1.390(7) . ?
C3 H3 0.9300 . ?
C3 C2 1.387(6) . ?
C3 C4 1.376(6) . ?
C2 C6 1.409(7) . ?
C2 C1 1.489(6) . ?
N4 H4 0.8600 . ?
N4 C10 1.351(6) . ?
N4 C11 1.332(7) . ?
C4 H4A 0.9300 . ?
C4 N1 1.346(7) . ?
C12 H12 0.9300 . ?
C12 C11 1.368(6) . ?
C6 H6 0.9300 . ?
C6 C5 1.381(6) . ?
N1 H1 0.8600 . ?
N1 C5 1.331(6) . ?
C10 H10 0.9300 . ?
C11 H11 0.9300 . ?
C5 H5A 0.9300 . ?
Cl1 O10 1.452(3) . ?
Cl1 O12 1.428(3) . ?
Cl1 O9 1.431(4) . ?
Cl1 O11 1.409(4) . ?

loop_
_geom_torsion_atom_site_label_1
_geom_torsion_atom_site_label_2
_geom_torsion_atom_site_label_3
_geom_torsion_atom_site_label_4
_geom_torsion
_geom_torsion_site_symmetry_1
_geom_torsion_site_symmetry_2
_geom_torsion_site_symmetry_3
_geom_torsion_site_symmetry_4
_geom_torsion_publ_flag
Cu1 O2 C7 N5 -4.3(5) . . . . ?
Cu1 O2 C7 C8 180.0(3) . . . . ?
Cu1 O1 C1 N2 0.1(6) . . . . ?
Cu1 O1 C1 C2 179.6(3) . . . . ?
Cu1 O3 N7 O4 173.9(3) . . . . ?
Cu1 O3 N7 O5 -5.7(6) . . . . ?
Cu1 O6 N8 O7 17.4(6) . . . . ?
Cu1 O6 N8 O8 -162.7(3) . . . . ?
O2 Cu1 O1 C1 -79(2) . . . . ?
O2 Cu1 O3 N7 30.5(3) . . . . ?
O2 Cu1 O6 N8 153.8(3) . . . . ?
O2 Cu1 N3 N2 -176.1(3) . . . . ?
O2 Cu1 N6 N5 -3.7(3) . . . . ?
O2 C7 C8 C9 135.7(4) . . . . ?
O2 C7 C8 C12 -39.3(6) . . . . ?
O1 Cu1 O2 C7 -101(2) . . . . ?
O1 Cu1 O3 N7 -150.5(3) . . . . ?
O1 Cu1 O6 N8 -25.3(3) . . . . ?
O1 Cu1 N3 N2 7.2(3) . . . . ?
O1 Cu1 N6 N5 172.9(3) . . . . ?
O3 Cu1 O2 C7 -84.6(3) . . . . ?
O3 Cu1 O1 C1 -95.4(3) . . . . ?
O3 Cu1 O6 N8 -178(100) . . . . ?
O3 Cu1 N3 N2 88.0(3) . . . . ?
O3 Cu1 N6 N5 92.2(3) . . . . ?
O6 Cu1 O2 C7 94.8(3) . . . . ?
O6 Cu1 O1 C1 85.2(3) . . . . ?
O6 Cu1 O3 N7 3(6) . . . . ?
O6 Cu1 N3 N2 -92.9(3) . . . . ?
O6 Cu1 N6 N5 -86.9(3) . . . . ?
N5 C7 C8 C9 -40.2(6) . . . . ?
N5 C7 C8 C12 144.7(4) . . . . ?
N3 Cu1 O2 C7 -175.0(3) . . . . ?
N3 Cu1 O1 C1 -4.5(3) . . . . ?
N3 Cu1 O3 N7 126.6(3) . . . . ?
N3 Cu1 O6 N8 57.8(3) . . . . ?
N3 Cu1 N6 N5 25(7) . . . . ?
N3 N2 C1 O1 6.7(7) . . . . ?
N3 N2 C1 C2 -172.8(4) . . . . ?
N6 Cu1 O2 C7 4.4(3) . . . . ?
N6 Cu1 O1 C1 176.2(3) . . . . ?
N6 Cu1 O3 N7 -52.3(3) . . . . ?
N6 Cu1 O6 N8 -123.3(3) . . . . ?
N6 Cu1 N3 N2 155(7) . . . . ?
N6 N5 C7 O2 0.9(6) . . . . ?
N6 N5 C7 C8 176.7(4) . . . . ?
C9 C8 C12 C11 -1.0(6) . . . . ?
C7 N5 N6 Cu1 2.8(4) . . . . ?
C7 C8 C12 C11 174.2(4) . . . . ?
C8 C9 C10 N4 -0.1(6) . . . . ?
C8 C12 C11 N4 0.6(6) . . . . ?
C3 C2 C6 C5 -1.6(6) . . . . ?
C3 C2 C1 O1 -138.0(5) . . . . ?
C3 C2 C1 N2 41.5(6) . . . . ?
C3 C4 N1 C5 -0.8(7) . . . . ?
C2 C3 C4 N1 -0.1(6) . . . . ?
C2 C6 C5 N1 0.7(6) . . . . ?
C4 C3 C2 C6 1.3(7) . . . . ?
C4 C3 C2 C1 174.9(4) . . . . ?
C4 N1 C5 C6 0.5(7) . . . . ?
C6 C2 C1 O1 35.8(6) . . . . ?
C6 C2 C1 N2 -144.7(4) . . . . ?
C1 N2 N3 Cu1 -9.4(5) . . . . ?
C1 C2 C6 C5 -175.4(4) . . . . ?
C10 C9 C8 C7 -174.2(4) . . . . ?
C10 C9 C8 C12 0.7(6) . . . . ?
C10 N4 C11 C12 0.0(7) . . . . ?
C11 N4 C10 C9 -0.3(7) . . . . ?
